data_4504759
loop_
_publ_author_name
'Mar\'in-Garc\'ia, Liliana'
'Pe\~na-Hueso, Adri\'an'
'Flores-Parra, Angelina'
'Contreras, Rosalinda'

_publ_section_title
;
 2-Anisyl-5-sulfonyldiphenylphosphine Oxide, Solid-State Structure Bearing
 Covalent Homonuclear Negative and Positive Charge-Assisted Hydrogen Bonds
;
_journal_issue 4
_journal_name_full 'Crystal Growth &amp; Design'
_journal_page_first 969
_journal_paper_doi 10.1021/cg050577y
_journal_volume 6
_journal_year 2006
_chemical_compound_source 'synthesis as described'
_chemical_formula_moiety 'C19 H17 O5 P1 S1'
_chemical_formula_sum 'C19 H17 O5 P S'
_chemical_formula_weight 388.38
_chemical_name_systematic
;
 ?
;
_space_group_IT_number 2
_symmetry_cell_setting triclinic
_symmetry_Int_Tables_number 2
_symmetry_space_group_name_Hall '-P 1'
_symmetry_space_group_name_H-M 'P -1'
_atom_sites_solution_hydrogens geom
_atom_sites_solution_primary direct
_atom_sites_solution_secondary difmap
_audit_conform_dict_location ftp://ftp.iucr.org/pub/cif_core.dic
_audit_conform_dict_name cif_core.dic
_audit_conform_dict_version 2.3
_audit_creation_date 2005-03-15T15:35:10-00:00
_audit_creation_method 'WinGX routine CIF_UPDATE'
_cell_angle_alpha 88.1460(10)
_cell_angle_beta 72.1750(10)
_cell_angle_gamma 70.8310(10)
_cell_formula_units_Z 2
_cell_length_a 9.0546(2)
_cell_length_b 9.3174(2)
_cell_length_c 11.7975(3)
_cell_measurement_reflns_used 3738
_cell_measurement_temperature 293
_cell_measurement_theta_max 27
_cell_measurement_theta_min 3
_cell_measurement_wavelength 0.71073
_cell_volume 892.41(4)
_computing_cell_refinement 'DENZO/SCALEPACK (Otwinowski & Minor, 1997)'
_computing_data_collection 'COLLECT (Nonius BV, 1997)'
_computing_data_reduction 'DENZO/SCALEPACK (Otwinowski & Minor, 1997)'
_computing_molecular_graphics 'CAMERON (Watkin et al., 1996)'
_computing_publication_material 'CRYSTALS (Betteridge et al., 2003)'
_computing_structure_refinement 'CRYSTALS (Betteridge et al., 2003)'
_computing_structure_solution 'SHELXS 86 (Sheldrick, 1986)'
_diffrn_ambient_temperature 293
_diffrn_detector 'CCD plate'
_diffrn_detector_area_resol_mean 9
_diffrn_measured_fraction_theta_full 0.996
_diffrn_measured_fraction_theta_max 0.97
_diffrn_measurement_device '95mm CCD camera on \k-goniostat'
_diffrn_measurement_device_type 'Nonius Kappa CCD'
_diffrn_measurement_method '\f & \w scans'
_diffrn_orient_matrix_type 'by Nonius Collect from scalepack cell'
_diffrn_orient_matrix_UB_11 0.187334E-1
_diffrn_orient_matrix_UB_12 0.444928E-1
_diffrn_orient_matrix_UB_13 -0.793095E-1
_diffrn_orient_matrix_UB_21 -0.114924
_diffrn_orient_matrix_UB_22 0.739784E-1
_diffrn_orient_matrix_UB_23 0.275778E-1
_diffrn_orient_matrix_UB_31 0.399692E-1
_diffrn_orient_matrix_UB_32 0.74385E-1
_diffrn_orient_matrix_UB_33 0.303813E-1
_diffrn_radiation_monochromator graphite
_diffrn_radiation_probe x-ray
_diffrn_radiation_type 'Mo K\a'
_diffrn_radiation_wavelength 0.7107
_diffrn_reflns_av_R_equivalents 0.012
_diffrn_reflns_av_unetI/netI 0.0388
_diffrn_reflns_limit_h_max 0
_diffrn_reflns_limit_h_min 0
_diffrn_reflns_limit_k_max 0
_diffrn_reflns_limit_k_min 0
_diffrn_reflns_limit_l_max 0
_diffrn_reflns_limit_l_min 0
_diffrn_reflns_number 6729
_diffrn_reflns_theta_full 25.245
_diffrn_reflns_theta_max 27.441
_diffrn_reflns_theta_min 3.529
_diffrn_source 'Enraf Nonius FR590'
_diffrn_standards_number 0
_exptl_absorpt_coefficient_mu 0.299
_exptl_absorpt_correction_T_max 0.9764
_exptl_absorpt_correction_T_min 0.9533
_exptl_absorpt_correction_type none
_exptl_crystal_colour colourless
_exptl_crystal_density_diffrn 1.445
_exptl_crystal_density_method 'not measured'
_exptl_crystal_description prism
_exptl_crystal_F_000 404
_exptl_crystal_size_max 0.26
_exptl_crystal_size_mid 0.16
_exptl_crystal_size_min 0.08
_refine_diff_density_max 0.23
_refine_diff_density_min -0.24
_refine_diff_density_rms 0.04
_refine_ls_extinction_coef 25(15)
_refine_ls_extinction_expression Fc^*^=kFc[1+0.001xFc^2^\l^3^/sin(2\q)]^-1/4^
_refine_ls_extinction_method 'Larson 1970 Crystallographic Computing eq 22'
_refine_ls_goodness_of_fit_ref 1.1005
_refine_ls_hydrogen_treatment noref
_refine_ls_matrix_type full
_refine_ls_number_parameters 236
_refine_ls_number_reflns 2745
_refine_ls_number_restraints 0
_refine_ls_restrained_S_all 1.04
_refine_ls_R_factor_all 0.055
_refine_ls_R_factor_gt 0.0334
_refine_ls_shift/su_max 0.000543
_refine_ls_shift/su_mean 0
_refine_ls_structure_factor_coef F
_refine_ls_weighting_details
;
 Method, part 1, Chebychev polynomial, (Watkin, 1994, Prince, 1982)
 [weight] = 1.0/[A~0~*T~0~(x)+A~1~*T~1~(x) ... +A~n-1~]*T~n-1~(x)]
 where A~i~ are the Chebychev coefficients listed below and x= Fcalc/Fmax
 Method = Robust Weighting (Prince, 1982)
 W = [weight] * [1-(deltaF/6*sigmaF)^2^]^2^
 A~i~ are:
 0.666 0.414 0.419
;
_refine_ls_weighting_scheme calc
_refine_ls_wR_factor_all 0.0525
_refine_ls_wR_factor_gt 0.0411
_refine_ls_wR_factor_ref 0.0411
_reflns_number_gt 2745
_reflns_number_total 0
_reflns_threshold_expression I>3.00u(I)
_cod_data_source_file cg050577ysi20051031_045757.cif
_cod_data_source_block publish
_cod_depositor_comments
;
The following automatic conversions were performed:

'_symmetry_cell_setting' value 'Triclinic' changed to 'triclinic'
according to /home/saulius/struct/CIF-dictionaries/cif_core.dic
dictionary named 'cif_core.dic' version 2.4.1 from 2010-06-29.

Automatic conversion script
Id: cif_fix_values 1715 2011-07-08 13:25:40Z adriana 
;
_cod_original_formula_sum 'C19 H17 O5 P1 S1'
_cod_database_code 4504759

loop_
_symmetry_equiv_pos_as_xyz
x,y,z
-x,-y,-z

loop_
_atom_site_label
_atom_site_type_symbol
_atom_site_fract_x
_atom_site_fract_y
_atom_site_fract_z
_atom_site_U_iso_or_equiv
_atom_site_adp_type
_atom_site_occupancy
H4 H 0.337 0.9361 0.4085 0.0662 Uiso 1
H5 H 0.1047 1.1552 0.4312 0.0676 Uiso 1
H7 H 0.0029 1.1658 0.7863 0.041 Uiso 1
H9 H 0.5738 0.6847 0.7913 0.0542 Uiso 1
H10 H 0.8288 0.6963 0.7892 0.0778 Uiso 1
H11 H 0.8621 0.9202 0.8268 0.0856 Uiso 1
H12 H 0.6338 1.1492 0.8536 0.0657 Uiso 1
H13 H 0.3811 1.1361 0.8559 0.0679 Uiso 1
H15 H 0.1778 0.7004 0.7006 0.0641 Uiso 1
H16 H 0.1313 0.4642 0.7334 0.0997 Uiso 1
H17 H 0.1563 0.3529 0.9164 0.0841 Uiso 1
H18 H 0.256 0.475 1.0466 0.0975 Uiso 1
H19 H 0.293 0.6991 1.0041 0.079 Uiso 1
H23 H 0 1.5 0.5 0.1739 Uiso 1
H210 H 0.6244 0.62 0.4929 0.0943 Uiso 1
H211 H 0.6031 0.7815 0.4189 0.0831 Uiso 1
H212 H 0.49 0.6789 0.4262 0.0713 Uiso 1
P1 P 0.24976(5) 0.91245(5) 0.83265(4) 0.0359 Uani 1
C2 C 0.2062(2) 0.98865(19) 0.70044(15) 0.037 Uani 1
C3 C 0.3078(2) 0.9209(2) 0.58613(16) 0.0405 Uani 1
C4 C 0.2705(2) 0.9838(2) 0.48565(16) 0.0482 Uani 1
C5 C 0.1346(3) 1.1127(2) 0.49928(17) 0.0485 Uani 1
C6 C 0.0357(2) 1.1822(2) 0.61113(17) 0.0413 Uani 1
C7 C 0.0709(2) 1.12043(19) 0.71259(15) 0.0379 Uani 1
C8 C 0.4503(2) 0.90971(19) 0.82762(15) 0.0376 Uani 1
C9 C 0.5854(2) 0.7768(2) 0.80453(17) 0.0452 Uani 1
C10 C 0.7359(2) 0.7833(3) 0.8050(2) 0.0556 Uani 1
C11 C 0.7531(3) 0.9195(3) 0.82571(19) 0.0591 Uani 1
C12 C 0.6216(3) 1.0526(3) 0.8451(2) 0.0642 Uani 1
C13 C 0.4700(3) 1.0478(2) 0.84663(19) 0.0525 Uani 1
C14 C 0.2369(2) 0.7253(2) 0.84750(15) 0.0405 Uani 1
C15 C 0.1907(2) 0.6545(2) 0.76822(18) 0.0499 Uani 1
C16 C 0.1660(3) 0.5168(3) 0.7925(2) 0.0644 Uani 1
C17 C 0.1861(3) 0.4497(3) 0.8954(3) 0.0734 Uani 1
C18 C 0.2357(4) 0.5171(3) 0.9727(3) 0.0769 Uani 1
C19 C 0.2608(3) 0.6544(3) 0.9494(2) 0.0583 Uani 1
O20 O 0.43652(16) 0.79530(16) 0.58475(12) 0.051 Uani 1
C21 C 0.5452(3) 0.7151(3) 0.47185(19) 0.0589 Uani 1
S22 S -0.13238(6) 1.35164(5) 0.62490(5) 0.0483 Uani 1
O23 O -0.0566(2) 1.47492(16) 0.60419(14) 0.0607 Uani 1
O24 O -0.1991(2) 1.34122(17) 0.53112(17) 0.0677 Uani 1
O25 O -0.2390(2) 1.37156(19) 0.74516(16) 0.0739 Uani 1
O26 O 0.12472(16) 1.02012(15) 0.93947(11) 0.0478 Uani 1
H21 H 0 1 1 0.1041 Uiso 1

loop_
_atom_site_aniso_label
_atom_site_aniso_U_11
_atom_site_aniso_U_22
_atom_site_aniso_U_33
_atom_site_aniso_U_23
_atom_site_aniso_U_13
_atom_site_aniso_U_12
P1 0.0329(2) 0.0394(2) 0.0313(2) 0.00448(16) -0.00919(16) -0.00771(17)
C2 0.0349(8) 0.0401(9) 0.0340(8) 0.0050(7) -0.0105(6) -0.0105(7)
C3 0.0357(8) 0.0459(9) 0.0373(9) 0.0041(7) -0.0093(7) -0.0122(7)
C4 0.0520(11) 0.0550(11) 0.0319(9) 0.0049(8) -0.0091(8) -0.0144(9)
C5 0.0576(11) 0.0523(11) 0.0382(9) 0.0135(8) -0.0198(8) -0.0180(9)
C6 0.0431(9) 0.0370(8) 0.0471(10) 0.0108(7) -0.0183(8) -0.0145(7)
C7 0.0377(9) 0.0378(8) 0.0385(9) 0.0062(7) -0.0123(7) -0.0127(7)
C8 0.0367(8) 0.0416(9) 0.0329(8) 0.0054(7) -0.0104(6) -0.0117(7)
C9 0.0407(9) 0.0442(9) 0.0478(10) 0.0047(8) -0.0136(8) -0.0107(8)
C10 0.0378(10) 0.0681(13) 0.0582(12) 0.0130(10) -0.0162(9) -0.0142(9)
C11 0.0483(11) 0.0894(17) 0.0478(11) 0.0083(11) -0.0154(9) -0.0337(12)
C12 0.0715(15) 0.0739(15) 0.0587(13) -0.0032(11) -0.0156(11) -0.0428(13)
C13 0.0530(11) 0.0454(10) 0.0562(12) -0.0024(9) -0.0140(9) -0.0152(9)
C14 0.0350(8) 0.0453(9) 0.0386(9) 0.0059(7) -0.0091(7) -0.0124(7)
C15 0.0415(10) 0.0516(11) 0.0536(11) -0.0027(9) -0.0135(8) -0.0123(8)
C16 0.0493(12) 0.0498(12) 0.0878(17) -0.0138(11) -0.0112(11) -0.0160(9)
C17 0.0590(14) 0.0413(11) 0.108(2) 0.0081(12) -0.0118(14) -0.0149(10)
C18 0.0801(17) 0.0651(15) 0.0873(18) 0.0372(14) -0.0295(15) -0.0265(13)
C19 0.0680(13) 0.0582(12) 0.0568(12) 0.0209(10) -0.0277(11) -0.0257(10)
O20 0.0419(7) 0.0553(8) 0.0403(7) 0.0007(6) -0.0075(5) -0.0010(6)
C21 0.0464(11) 0.0643(13) 0.0487(11) -0.0100(10) -0.0031(9) -0.0059(9)
S22 0.0513(3) 0.0374(2) 0.0600(3) 0.0128(2) -0.0271(2) -0.01185(19)
O23 0.0887(11) 0.0421(7) 0.0666(9) 0.0123(7) -0.0382(8) -0.0294(7)
O24 0.0748(10) 0.0526(9) 0.0961(13) 0.0167(8) -0.0573(10) -0.0202(8)
O25 0.0596(9) 0.0590(10) 0.0754(11) 0.0156(8) -0.0070(8) 0.0019(7)
O26 0.0432(7) 0.0521(8) 0.0377(7) -0.0030(5) -0.0051(5) -0.0088(6)

loop_
_atom_type_symbol
_atom_type_scat_dispersion_real
_atom_type_scat_dispersion_imag
_atom_type_scat_source
C 0.0033 0.0016 'International Tables Vol C 4.2.6.8 and 6.1.1.4'
H 0 0 'International Tables Vol C 4.2.6.8 and 6.1.1.4'
O 0.0106 0.006 'International Tables Vol C 4.2.6.8 and 6.1.1.4'
P 0.1023 0.0942 'International Tables Vol C 4.2.6.8 and 6.1.1.4'
S 0.1246 0.1234 'International Tables Vol C 4.2.6.8 and 6.1.1.4'

loop_
_geom_angle_atom_site_label_1
_geom_angle_atom_site_label_2
_geom_angle_atom_site_label_3
_geom_angle
_geom_angle_site_symmetry_1
_geom_angle_site_symmetry_3
_geom_angle_publ_flag
O23 H23 O23 179.991 2_586 . no
C2 P1 C8 109.57(8) . . yes
C2 P1 C14 110.88(8) . . yes
C8 P1 C14 110.38(8) . . yes
C2 P1 O26 107.71(8) . . yes
C8 P1 O26 107.66(8) . . yes
C14 P1 O26 110.54(8) . . yes
P1 C2 C3 121.40(13) . . yes
P1 C2 C7 118.57(13) . . yes
C3 C2 C7 120.00(15) . . yes
C2 C3 C4 119.73(16) . . yes
C2 C3 O20 115.03(15) . . yes
C4 C3 O20 125.23(16) . . yes
H4 C4 C3 119.778 . . no
H4 C4 C5 120.665 . . no
C3 C4 C5 119.53(17) . . yes
H5 C5 C4 120.632 . . no
H5 C5 C6 118.067 . . no
C4 C5 C6 121.29(16) . . yes
C5 C6 C7 119.90(16) . . yes
C5 C6 S22 120.05(13) . . yes
C7 C6 S22 120.04(14) . . yes
C2 C7 C6 119.52(16) . . yes
C2 C7 H7 121.255 . . no
C6 C7 H7 119.207 . . no
P1 C8 C9 122.88(14) . . yes
P1 C8 C13 117.84(14) . . yes
C9 C8 C13 119.28(17) . . yes
C8 C9 H9 119.972 . . no
C8 C9 C10 119.54(18) . . yes
H9 C9 C10 120.459 . . no
C9 C10 H10 121.463 . . no
C9 C10 C11 120.60(19) . . yes
H10 C10 C11 117.916 . . no
H11 C11 C10 118.667 . . no
H11 C11 C12 120.835 . . no
C10 C11 C12 120.50(19) . . yes
H12 C12 C11 121.41 . . no
H12 C12 C13 118.905 . . no
C11 C12 C13 119.6(2) . . yes
C8 C13 C12 120.42(19) . . yes
C8 C13 H13 118.349 . . no
C12 C13 H13 121.134 . . no
P1 C14 C15 123.09(14) . . yes
P1 C14 C19 117.20(15) . . yes
C15 C14 C19 119.46(18) . . yes
C14 C15 H15 119.101 . . no
C14 C15 C16 119.8(2) . . yes
H15 C15 C16 121.078 . . no
H16 C16 C15 119.779 . . no
H16 C16 C17 120.174 . . no
C15 C16 C17 120.0(2) . . yes
H17 C17 C16 119.089 . . no
H17 C17 C18 120.341 . . no
C16 C17 C18 120.4(2) . . yes
H18 C18 C17 125.374 . . no
H18 C18 C19 114.633 . . no
C17 C18 C19 120.0(2) . . yes
C14 C19 H19 121.303 . . no
C14 C19 C18 120.2(2) . . yes
H19 C19 C18 118.506 . . no
C3 O20 C21 119.20(15) . . yes
H210 C21 H211 113.231 . . no
H210 C21 O20 105.383 . . no
H211 C21 O20 111.736 . . no
H210 C21 H212 105.879 . . no
H211 C21 H212 106.996 . . no
O20 C21 H212 113.598 . . no
C6 S22 O23 104.23(9) . . yes
C6 S22 O24 107.24(9) . . yes
O23 S22 O24 109.96(9) . . yes
C6 S22 O25 107.62(9) . . yes
O23 S22 O25 108.99(10) . . yes
O24 S22 O25 117.89(11) . . yes
H23 O23 S22 116.567 . . no
P1 O26 H21 123.56 . . no
O26 H21 O26 179.99 . 2_577 no

loop_
_geom_bond_atom_site_label_1
_geom_bond_atom_site_label_2
_geom_bond_distance
_geom_bond_site_symmetry_2
_geom_bond_publ_flag
H4 C4 0.951 . no
H5 C5 0.959 . no
H7 C7 0.916 . no
H9 C9 0.922 . no
H10 C10 0.93 . no
H11 C11 0.994 . no
H12 C12 0.954 . no
H13 C13 0.924 . no
H15 C15 0.914 . no
H16 C16 1.041 . no
H17 C17 1.026 . no
H18 C18 0.988 . no
H19 C19 0.943 . no
H23 O23 1.226 2_586 no
H23 O23 1.226 . no
H210 C21 1.019 . no
H211 C21 1.017 . no
H212 C21 0.97 . no
P1 C2 1.7926(17) . yes
P1 C8 1.7902(17) . yes
P1 C14 1.7849(19) . yes
P1 O26 1.5294(13) . yes
C2 C3 1.406(2) . yes
C2 C7 1.395(2) . yes
C3 C4 1.390(2) . yes
C3 O20 1.350(2) . yes
C4 C5 1.379(3) . yes
C5 C6 1.383(3) . yes
C6 C7 1.391(2) . yes
C6 S22 1.7670(18) . yes
C8 C9 1.388(2) . yes
C8 C13 1.390(3) . yes
C9 C10 1.386(3) . yes
C10 C11 1.367(3) . yes
C11 C12 1.374(4) . yes
C12 C13 1.383(3) . yes
C14 C15 1.395(3) . yes
C14 C19 1.394(3) . yes
C15 C16 1.380(3) . yes
C16 C17 1.382(4) . yes
C17 C18 1.378(4) . yes
C18 C19 1.376(3) . yes
O20 C21 1.442(2) . yes
S22 O23 1.4992(15) . yes
S22 O24 1.4326(16) . yes
S22 O25 1.4283(18) . yes
O26 H21 1.207 . no
